data_7059734
loop_
_publ_author_name
'Sutton, Ashley L.'
'Abrahams, Brendan F.'
'Hudson, Timothy A.'
'Robson, Richard'

_publ_section_title
;
 A new fluorone-based bridging ligand for discrete and polymeric
 assemblies including Mo and W based [4+4] metallocycles
;
_journal_issue 27
_journal_name_full 'New Journal of Chemistry'
_journal_page_first 11437
_journal_page_last 11440
_journal_paper_doi 10.1039/D0NJ02413A
_journal_volume 44
_journal_year 2020
_chemical_formula_moiety 'C52 H20 O28 W4, 4(C24 H20 P), 3(H2 O), 4(C H4 O)'
_chemical_formula_sum 'C152 H122 O35 P4 W4'
_chemical_formula_weight 3367.77
_chemical_name_common (PPh4)4[(WO2)4(9HL)4].4MeOH.3H2O
_space_group_crystal_system tetragonal
_space_group_IT_number 96
_space_group_name_Hall 'P 4nw 2abw'
_space_group_name_H-M_alt 'P 43 21 2'
_atom_sites_solution_hydrogens geom
_audit_creation_date 2020-06-17
_audit_creation_method
;
Olex2 1.3
(compiled 2020.01.31 svn.r88ba2a32 for OlexSys, GUI svn.r6032)
;
_audit_update_record
;
2020-06-21 deposited with the CCDC.	2020-06-24 downloaded from the CCDC.
;
_cell_angle_alpha 90
_cell_angle_beta 90
_cell_angle_gamma 90
_cell_formula_units_Z 4
_cell_length_a 30.2142(2)
_cell_length_b 30.2142(2)
_cell_length_c 14.7473(2)
_cell_measurement_reflns_used 21687
_cell_measurement_temperature 100.00(10)
_cell_measurement_theta_max 76.0960
_cell_measurement_theta_min 2.9110
_cell_volume 13462.8(2)
_computing_cell_refinement 'CrysAlisPro 1.171.40.36a (Rigaku OD, 2018)'
_computing_data_collection 'CrysAlisPro 1.171.40.36a (Rigaku OD, 2018)'
_computing_data_reduction 'CrysAlisPro 1.171.40.36a (Rigaku OD, 2018)'
_computing_molecular_graphics 'Olex2 1.3 (Dolomanov et al., 2009)'
_computing_publication_material 'Olex2 1.3 (Dolomanov et al., 2009)'
_computing_structure_refinement 'SHELXL 2018/3 (Sheldrick, 2015)'
_computing_structure_solution 'SHELXT (Sheldrick, 2015)'
_diffrn_ambient_temperature 100.00(10)
_diffrn_detector_area_resol_mean 10.0000
_diffrn_detector_type HyPix
_diffrn_measured_fraction_theta_full 0.999
_diffrn_measured_fraction_theta_max 0.985
_diffrn_measurement_device 'four-circle diffractometer'
_diffrn_measurement_device_type 'XtaLAB Synergy, Dualflex, HyPix'
_diffrn_radiation_type CuK\a
_diffrn_radiation_wavelength 1.54184
_diffrn_reflns_av_R_equivalents 0.0443
_diffrn_reflns_av_unetI/netI 0.0403
_diffrn_reflns_Laue_measured_fraction_full 0.999
_diffrn_reflns_Laue_measured_fraction_max 0.985
_diffrn_reflns_limit_h_max 38
_diffrn_reflns_limit_h_min -37
_diffrn_reflns_limit_k_max 37
_diffrn_reflns_limit_k_min -36
_diffrn_reflns_limit_l_max 6
_diffrn_reflns_limit_l_min -18
_diffrn_reflns_number 47975
_diffrn_reflns_point_group_measured_fraction_full 0.997
_diffrn_reflns_point_group_measured_fraction_max 0.967
_diffrn_reflns_theta_full 67.684
_diffrn_reflns_theta_max 78.041
_diffrn_reflns_theta_min 2.925
_exptl_absorpt_coefficient_mu 7.282
_exptl_absorpt_correction_T_max 1.000
_exptl_absorpt_correction_T_min 0.199
_exptl_absorpt_correction_type gaussian
_exptl_absorpt_process_details
;
CrysAlisPro 1.171.40.36a (Rigaku Oxford Diffraction, 2018)
Numerical absorption correction based on gaussian integration over
			a multifaceted crystal model
Empirical absorption correction using spherical harmonics,
 implemented in SCALE3 ABSPACK scaling algorithm.
;
_exptl_crystal_colour Red
_exptl_crystal_density_diffrn 1.662
_exptl_crystal_description Rod
_exptl_crystal_F_000 6680
_exptl_crystal_size_max 0.538
_exptl_crystal_size_mid 0.086
_exptl_crystal_size_min 0.072
_refine_diff_density_max 1.701
_refine_diff_density_min -0.861
_refine_diff_density_rms 0.099
_refine_ls_abs_structure_details
;
 Flack x determined using 5129 quotients [(I+)-(I-)]/[(I+)+(I-)]
 (Parsons, Flack and Wagner, Acta Cryst. B69 (2013) 249-259).
;
_refine_ls_abs_structure_Flack -0.024(5)
_refine_ls_extinction_method none
_refine_ls_goodness_of_fit_ref 1.056
_refine_ls_hydrogen_treatment constr
_refine_ls_matrix_type full
_refine_ls_number_parameters 939
_refine_ls_number_reflns 13947
_refine_ls_number_restraints 144
_refine_ls_restrained_S_all 1.051
_refine_ls_R_factor_all 0.0446
_refine_ls_R_factor_gt 0.0406
_refine_ls_shift/su_max 0.001
_refine_ls_shift/su_mean 0.000
_refine_ls_structure_factor_coef Fsqd
_refine_ls_weighting_details 'w=1/[\s^2^(Fo^2^)+(0.0540P)^2^+15.0848P] where P=(Fo^2^+2Fc^2^)/3'
_refine_ls_weighting_scheme calc
_refine_ls_wR_factor_gt 0.1027
_refine_ls_wR_factor_ref 0.1051
_reflns_Friedel_coverage 0.778
_reflns_Friedel_fraction_full 0.995
_reflns_Friedel_fraction_max 0.944
_reflns_number_gt 12715
_reflns_number_total 13947
_reflns_threshold_expression 'I > 2\s(I)'
_cod_data_source_file d0nj02413a2.cif
_cod_data_source_block wl4pph4
_cod_depositor_comments
;Adding full bibliography for 7059731--7059734.cif.

 Adding full bibliography for 7059731--7059734.cif.
;
_cod_original_cell_volume 13462.8(3)
_cod_database_code 7059734
_shelx_shelxl_version_number 2018/3
_shelx_space_group_comment
;
The symmetry employed for this shelxl refinement is uniquely defined
by the following loop, which should always be used as a source of
symmetry information in preference to the above space-group names.
They are only intended as comments.
;
_shelx_estimated_absorpt_t_max 0.622
_shelx_estimated_absorpt_t_min 0.111
_olex2_refinement_description
;
1. Fixed Uiso
 At 1.2 times of:
  All C(H) groups
2. Rigid body (RIGU) restrains
 C63A, C64A, C65A, C66A, C67A, C62A, C62B, C63B, C64B, C65B, C66B, C67B, C73B,
 C72B, C71B, C68B, C69B, C71A, C72A, C73A, C68A, C69A, C70A, C70B
 with sigma for 1-2 distances of 0.002 and sigma for 1-3 distances of 0.002
3. Others
 Fixed Sof: C68A(0.5) H68A(0.5) C69A(0.5) H69A(0.5) C70A(0.5) H70A(0.5)
 C71A(0.5) H71A(0.5) C72A(0.5) H72A(0.5) C73A(0.5) C62A(0.5) C67A(0.5)
 H67A(0.5) C66A(0.5) H66A(0.5) C65A(0.5) H65A(0.5) C64A(0.5) H64A(0.5)
 C63A(0.5) H63A(0.5) C73B(0.5) H73B(0.5) C69B(0.5) H69B(0.5) C71B(0.5)
 H71B(0.5) C72B(0.5) H72B(0.5) C68B(0.5) C70B(0.5) H70B(0.5) C63B(0.5)
 H63B(0.5) C64B(0.5) H64B(0.5) C62B(0.5) C65B(0.5) H65B(0.5) C67B(0.5)
 H67B(0.5) C66B(0.5) H66B(0.5)
4.a Aromatic/amide H refined with riding coordinates:
 C7(H7), C10(H10), C20(H20), C59(H59), C24(H24), C17(H17), C60(H60), C4(H4),
 C32(H32), C29(H29), C61(H61), C57(H57), C51(H51), C16(H16), C43(H43), C3(H3),
 C39(H39), C11(H11), C23(H23), C42(H42), C58(H58), C34(H34), C41(H41), C52(H52),
  C35(H35), C47(H47), C31(H31), C53(H53), C28(H28), C49(H49), C36(H36),
 C023(H023), C45(H45), C48(H48), C30(H30), C55(H55), C40(H40), C68A(H68A),
 C69A(H69A), C70A(H70A), C71A(H71A), C72A(H72A), C46(H46), C54(H54), C37(H37),
 C67A(H67A), C66A(H66A), C65A(H65A), C64A(H64A), C63A(H63A), C73B(H73B),
 C69B(H69B), C71B(H71B), C72B(H72B), C70B(H70B), C63B(H63B), C64B(H64B),
 C65B(H65B), C67B(H67B), C66B(H66B)
;
_smtbx_masks_void_probe_radius 1.2
_smtbx_masks_void_truncation_radius 1.2
_olex2_submission_special_instructions 'No special instructions were received'
_oxdiff_exptl_absorpt_empirical_details
;
Empirical correction (ABSPACK) includes:
- Absorption correction using spherical harmonics
- Frame scaling
;

loop_
_space_group_symop_operation_xyz
'x, y, z'
'-y+1/2, x+1/2, z+3/4'
'-x, -y, z+1/2'
'y+1/2, -x+1/2, z+1/4'
'x+1/2, -y+1/2, -z+1/4'
'-x+1/2, y+1/2, -z+3/4'
'y, x, -z'
'-y, -x, -z+1/2'

loop_
_atom_site_label
_atom_site_type_symbol
_atom_site_fract_x
_atom_site_fract_y
_atom_site_fract_z
_atom_site_U_iso_or_equiv
_atom_site_adp_type
_atom_site_occupancy
_atom_site_site_symmetry_order
_atom_site_calc_flag
_atom_site_refinement_flags_posn
_atom_site_refinement_flags_adp
_atom_site_refinement_flags_occupancy
_atom_site_disorder_assembly
_atom_site_disorder_group
W001 W 0.57033(2) 0.19120(2) 0.31054(3) 0.04579(10) Uani 1 1 d . . . . .
W002 W 0.15646(2) 0.15646(2) 0.500000 0.05001(14) Uani 1 2 d S T P . .
W003 W 0.60344(2) 0.60344(2) 0.500000 0.05380(15) Uani 1 2 d S T P . .
P2 P 0.75421(6) 0.24579(6) 0.250000 0.0472(6) Uani 1 2 d S T P . .
P1 P 0.53708(7) 0.13864(7) -0.13913(15) 0.0478(5) Uani 1 1 d . . . . .
P3 P 0.58406(8) 0.58406(8) 0.000000 0.0680(10) Uani 1 2 d S T P . .
O6 O 0.51397(18) 0.16725(18) 0.2593(4) 0.0463(12) Uani 1 1 d . . . . .
O5 O 0.52074(18) 0.2044(2) 0.4144(4) 0.0508(14) Uani 1 1 d . . . . .
O9 O 0.60718(18) 0.23453(17) 0.3781(4) 0.0463(12) Uani 1 1 d . . . . .
O3 O 0.20015(18) 0.13495(19) 0.4070(4) 0.0516(14) Uani 1 1 d . . . . .
O13 O 0.5696(2) 0.55943(18) 0.4086(4) 0.0516(13) Uani 1 1 d . . . . .
O11 O 0.5591(2) 0.40773(19) 0.3379(4) 0.0520(14) Uani 1 1 d . . . . .
O4 O 0.36938(19) 0.1877(2) 0.4781(4) 0.0503(13) Uani 1 1 d . . . . .
O7 O 0.5902(2) 0.1471(2) 0.3755(4) 0.0554(14) Uani 1 1 d . . . . .
O10 O 0.54458(19) 0.25545(18) 0.2687(4) 0.0505(13) Uani 1 1 d . . . . .
O12 O 0.63752(18) 0.54729(19) 0.5068(5) 0.0559(14) Uani 1 1 d . . . . .
O2 O 0.2204(2) 0.1720(2) 0.5568(4) 0.0623(17) Uani 1 1 d . . . . .
O14 O 0.6323(2) 0.6246(2) 0.5908(6) 0.0728(19) Uani 1 1 d . . . . .
O1 O 0.1128(2) 0.1505(2) 0.4250(5) 0.0637(17) Uani 1 1 d . . . . .
O8 O 0.5965(2) 0.1846(2) 0.2090(5) 0.0600(15) Uani 1 1 d . . . . .
C6 C 0.3280(3) 0.1735(3) 0.4569(6) 0.0464(18) Uani 1 1 d . . . . .
C8 C 0.3980(3) 0.1606(3) 0.3350(5) 0.0435(15) Uani 1 1 d . . . . .
C12 C 0.4759(3) 0.1705(2) 0.3069(5) 0.0422(16) Uani 1 1 d . . . . .
C7 C 0.3551(2) 0.1474(2) 0.3113(6) 0.0425(16) Uani 1 1 d . . . . .
H7 H 0.349868 0.134811 0.253320 0.051 Uiso 1 1 calc R U . . .
C1 C 0.2530(3) 0.1673(3) 0.5020(6) 0.0523(19) Uani 1 1 d . . . . .
C2 C 0.2435(3) 0.1462(3) 0.4162(6) 0.0493(19) Uani 1 1 d . . . . .
C9 C 0.4042(3) 0.1809(3) 0.4212(5) 0.0444(17) Uani 1 1 d . . . . .
C56 C 0.7185(3) 0.2593(3) 0.1579(6) 0.0508(19) Uani 1 1 d . . . . .
C19 C 0.5719(3) 0.3648(3) 0.3478(6) 0.0502(18) Uani 1 1 d . . . . .
C10 C 0.4360(3) 0.1558(3) 0.2779(5) 0.0433(16) Uani 1 1 d . . . . .
H10 H 0.433192 0.142379 0.219961 0.052 Uiso 1 1 calc R U . . .
C14 C 0.5978(3) 0.2776(3) 0.3730(6) 0.0497(18) Uani 1 1 d . . . . .
C20 C 0.6274(3) 0.3889(3) 0.4574(6) 0.0498(18) Uani 1 1 d . . . . .
H20 H 0.649443 0.382409 0.501433 0.060 Uiso 1 1 calc R U . . .
C15 C 0.5631(3) 0.2894(3) 0.3102(6) 0.0477(17) Uani 1 1 d . . . . .
C21 C 0.6155(3) 0.4330(3) 0.4403(6) 0.0483(17) Uani 1 1 d . . . . .
C38 C 0.5911(3) 0.1325(3) -0.0907(6) 0.0471(18) Uani 1 1 d . . . . .
C59 C 0.6609(3) 0.2687(3) 0.0140(6) 0.0504(19) Uani 1 1 d . . . . .
H59 H 0.640859 0.271430 -0.035238 0.061 Uiso 1 1 calc R U . . .
C18 C 0.6071(3) 0.3548(3) 0.4098(6) 0.0472(17) Uani 1 1 d . . . . .
C13 C 0.4815(2) 0.1913(3) 0.3944(5) 0.0458(17) Uani 1 1 d . . . . .
C26 C 0.5829(3) 0.5187(3) 0.4124(6) 0.0478(18) Uani 1 1 d . . . . .
C24 C 0.5633(3) 0.4834(3) 0.3660(6) 0.055(2) Uani 1 1 d . . . . .
H24 H 0.539483 0.488234 0.325043 0.066 Uiso 1 1 calc R U . . .
C22 C 0.5798(3) 0.4411(3) 0.3817(5) 0.0483(18) Uani 1 1 d . . . . .
C17 C 0.5508(3) 0.3330(3) 0.2974(6) 0.0505(19) Uani 1 1 d . . . . .
H17 H 0.528333 0.340745 0.255127 0.061 Uiso 1 1 calc R U . . .
C5 C 0.3192(3) 0.1526(3) 0.3727(6) 0.0458(17) Uani 1 1 d . . . . .
C60 C 0.7056(3) 0.2630(3) -0.0037(6) 0.0529(19) Uani 1 1 d . . . . .
H60 H 0.716285 0.262865 -0.064299 0.064 Uiso 1 1 calc R U . . .
C27 C 0.5353(3) 0.1167(3) -0.2524(7) 0.057(2) Uani 1 1 d . . . . .
C50 C 0.7451(3) 0.1889(3) 0.2817(6) 0.053(2) Uani 1 1 d . . . . .
C4 C 0.2961(3) 0.1806(3) 0.5202(6) 0.055(2) Uani 1 1 d . . . . .
H4 H 0.303227 0.194349 0.576278 0.066 Uiso 1 1 calc R U . . .
C32 C 0.5328(4) 0.0713(3) -0.2655(7) 0.064(2) Uani 1 1 d . . . . .
H32 H 0.529992 0.051927 -0.215085 0.077 Uiso 1 1 calc R U . . .
C29 C 0.5384(3) 0.1265(4) -0.4142(6) 0.059(2) Uani 1 1 d . . . . .
H29 H 0.539724 0.145349 -0.465669 0.071 Uiso 1 1 calc R U . . .
C61 C 0.7345(3) 0.2576(3) 0.0693(6) 0.0528(19) Uani 1 1 d . . . . .
H61 H 0.765147 0.252780 0.058554 0.063 Uiso 1 1 calc R U . . .
C57 C 0.6737(3) 0.2661(3) 0.1735(6) 0.0484(18) Uani 1 1 d . . . . .
H57 H 0.662872 0.267725 0.233927 0.058 Uiso 1 1 calc R U . . .
C51 C 0.7022(3) 0.1712(3) 0.2707(8) 0.063(2) Uani 1 1 d . . . . .
H51 H 0.679249 0.188574 0.244652 0.075 Uiso 1 1 calc R U . . .
C16 C 0.6191(3) 0.3095(3) 0.4219(6) 0.0498(18) Uani 1 1 d . . . . .
H16 H 0.641754 0.301590 0.463533 0.060 Uiso 1 1 calc R U . . .
C43 C 0.6036(3) 0.1585(3) -0.0176(6) 0.058(2) Uani 1 1 d . . . . .
H43 H 0.584285 0.181015 0.003570 0.070 Uiso 1 1 calc R U . . .
C3 C 0.2755(3) 0.1392(3) 0.3540(6) 0.0471(18) Uani 1 1 d . . . . .
H3 H 0.268637 0.125311 0.297919 0.057 Uiso 1 1 calc R U . . .
C33 C 0.5217(3) 0.1967(3) -0.1424(6) 0.054(2) Uani 1 1 d . . . . .
C39 C 0.6187(3) 0.0981(3) -0.1197(7) 0.060(2) Uani 1 1 d . . . . .
H39 H 0.610400 0.079527 -0.168842 0.072 Uiso 1 1 calc R U . . .
C11 C 0.4449(3) 0.1962(3) 0.4517(6) 0.0525(19) Uani 1 1 d . . . . .
H11 H 0.447873 0.209496 0.509760 0.063 Uiso 1 1 calc R U . . .
C23 C 0.6362(3) 0.4692(3) 0.4867(7) 0.0513(19) Uani 1 1 d . . . . .
H23 H 0.659787 0.464389 0.528115 0.062 Uiso 1 1 calc R U . . .
C42 C 0.6431(3) 0.1522(3) 0.0241(7) 0.063(2) Uani 1 1 d . . . . .
H42 H 0.651223 0.170614 0.073566 0.076 Uiso 1 1 calc R U . . .
C44 C 0.4984(3) 0.1075(3) -0.0728(5) 0.0479(18) Uani 1 1 d . . . . .
C58 C 0.6448(3) 0.2705(3) 0.1016(6) 0.0537(19) Uani 1 1 d . . . . .
H58 H 0.614107 0.274689 0.112278 0.064 Uiso 1 1 calc R U . . .
C25 C 0.6209(3) 0.5105(3) 0.4694(7) 0.056(2) Uani 1 1 d . . . . .
C34 C 0.5521(3) 0.2270(3) -0.1717(7) 0.060(2) Uani 1 1 d . . . . .
H34 H 0.581520 0.217913 -0.184705 0.072 Uiso 1 1 calc R U . . .
C41 C 0.6715(3) 0.1194(3) -0.0046(7) 0.059(2) Uani 1 1 d . . . . .
H41 H 0.699535 0.115998 0.023604 0.071 Uiso 1 1 calc R U . . .
C52 C 0.6939(4) 0.1283(3) 0.2981(8) 0.070(3) Uani 1 1 d . . . . .
H52 H 0.664896 0.116437 0.292679 0.083 Uiso 1 1 calc R U . . .
C35 C 0.5403(4) 0.2699(3) -0.1821(8) 0.070(3) Uani 1 1 d . . . . .
H35 H 0.561238 0.290786 -0.203968 0.085 Uiso 1 1 calc R U . . .
C47 C 0.4387(3) 0.0623(3) 0.0344(7) 0.060(2) Uani 1 1 d . . . . .
H47 H 0.418097 0.046537 0.070790 0.072 Uiso 1 1 calc R U . . .
C31 C 0.5346(4) 0.0546(4) -0.3524(9) 0.078(3) Uani 1 1 d . . . . .
H31 H 0.533916 0.023464 -0.361263 0.094 Uiso 1 1 calc R U . . .
C53 C 0.7271(3) 0.1029(3) 0.3332(9) 0.074(3) Uani 1 1 d . . . . .
H53 H 0.721298 0.073297 0.351286 0.089 Uiso 1 1 calc R U . . .
C28 C 0.5377(3) 0.1450(3) -0.3276(6) 0.057(2) Uani 1 1 d . . . . .
H28 H 0.538702 0.176221 -0.319687 0.069 Uiso 1 1 calc R U . . .
C49 C 0.4560(3) 0.0999(3) -0.1028(6) 0.055(2) Uani 1 1 d . . . . .
H49 H 0.447217 0.109808 -0.161268 0.066 Uiso 1 1 calc R U . . .
C36 C 0.4978(4) 0.2835(3) -0.1611(9) 0.076(3) Uani 1 1 d . . . . .
H36 H 0.489426 0.313574 -0.168436 0.091 Uiso 1 1 calc R U . . .
C023 C 0.4789(3) 0.2089(3) -0.1215(8) 0.066(3) Uani 1 1 d . . . . .
H023 H 0.458011 0.187400 -0.102278 0.079 Uiso 1 1 calc R U . . .
C45 C 0.5104(3) 0.0937(4) 0.0144(8) 0.068(3) Uani 1 1 d . . . . .
H45 H 0.538652 0.101086 0.038425 0.082 Uiso 1 1 calc R U . . .
C48 C 0.4261(3) 0.0778(3) -0.0477(7) 0.059(2) Uani 1 1 d . . . . .
H48 H 0.396510 0.073474 -0.067854 0.070 Uiso 1 1 calc R U . . .
C30 C 0.5373(4) 0.0819(5) -0.4260(8) 0.077(3) Uani 1 1 d . . . . .
H30 H 0.538319 0.069790 -0.485374 0.092 Uiso 1 1 calc R U . . .
C55 C 0.7781(3) 0.1626(4) 0.3191(9) 0.070(3) Uani 1 1 d . . . . .
H55 H 0.806848 0.174498 0.328318 0.084 Uiso 1 1 calc R U . . .
C40 C 0.6591(3) 0.0916(4) -0.0743(7) 0.067(3) Uani 1 1 d . . . . .
H40 H 0.677983 0.067987 -0.091672 0.080 Uiso 1 1 calc R U . . .
C68A C 0.6123(6) 0.5818(7) 0.1688(14) 0.062(4) Uani 0.5 1 d . . P A -1
H68A H 0.583417 0.590824 0.186361 0.074 Uiso 0.5 1 calc R U P A -1
C69A C 0.6444(7) 0.5746(8) 0.2344(17) 0.075(5) Uani 0.5 1 d . . P A -1
H69A H 0.636780 0.578860 0.296262 0.090 Uiso 0.5 1 calc R U P A -1
C70A C 0.6866(9) 0.5616(8) 0.2133(18) 0.068(5) Uani 0.5 1 d . . P A -1
H70A H 0.707761 0.556598 0.259888 0.081 Uiso 0.5 1 calc R U P A -1
C71A C 0.6980(8) 0.5558(9) 0.1226(19) 0.075(6) Uani 0.5 1 d . . P A -1
H71A H 0.727411 0.547928 0.106331 0.090 Uiso 0.5 1 calc R U P A -1
C72A C 0.6667(7) 0.5615(8) 0.0578(17) 0.074(6) Uani 0.5 1 d . . P A -1
H72A H 0.674598 0.555852 -0.003422 0.089 Uiso 0.5 1 calc R U P A -1
C73A C 0.6222(7) 0.5758(8) 0.0767(17) 0.060(5) Uani 0.5 1 d . . P A -1
C46 C 0.4806(4) 0.0692(4) 0.0654(9) 0.079(3) Uani 1 1 d . . . . .
H46 H 0.489415 0.057246 0.122097 0.095 Uiso 1 1 calc R U . . .
C54 C 0.7694(4) 0.1202(4) 0.3423(10) 0.083(4) Uani 1 1 d . . . . .
H54 H 0.792551 0.102101 0.365172 0.100 Uiso 1 1 calc R U . . .
C37 C 0.4671(4) 0.2523(4) -0.1289(10) 0.081(3) Uani 1 1 d . . . . .
H37 H 0.438158 0.261481 -0.112289 0.097 Uiso 1 1 calc R U . . .
C62A C 0.5406(6) 0.5915(7) 0.0936(16) 0.054(4) Uani 0.5 1 d . . P A -2
C67A C 0.4964(6) 0.5991(8) 0.0628(14) 0.057(4) Uani 0.5 1 d . . P A -2
H67A H 0.489903 0.598311 -0.000238 0.069 Uiso 0.5 1 calc R U P A -2
C66A C 0.4649(7) 0.6071(9) 0.1216(15) 0.051(4) Uani 0.5 1 d . . P A -2
H66A H 0.435896 0.613450 0.100114 0.061 Uiso 0.5 1 calc R U P A -2
C65A C 0.4728(6) 0.6066(7) 0.2155(12) 0.055(4) Uani 0.5 1 d . . P A -2
H65A H 0.449020 0.611448 0.256517 0.066 Uiso 0.5 1 calc R U P A -2
C64A C 0.5140(5) 0.5991(6) 0.2479(14) 0.054(3) Uani 0.5 1 d . . P A -2
H64A H 0.519624 0.599197 0.311291 0.064 Uiso 0.5 1 calc R U P A -2
C63A C 0.5481(6) 0.5914(5) 0.1854(14) 0.052(3) Uani 0.5 1 d . . P A -2
H63A H 0.577211 0.585844 0.207163 0.062 Uiso 0.5 1 calc R U P A -2
C73B C 0.6599(7) 0.6328(9) 0.050(2) 0.088(6) Uani 0.5 1 d . . P A -2
H73B H 0.649013 0.654045 0.007832 0.106 Uiso 0.5 1 calc R U P A -2
C69B C 0.6526(8) 0.5613(9) 0.123(2) 0.082(6) Uani 0.5 1 d . . P A -2
H69B H 0.637541 0.533947 0.130531 0.098 Uiso 0.5 1 calc R U P A -2
C71B C 0.7150(7) 0.6068(10) 0.155(2) 0.094(6) Uani 0.5 1 d . . P A -2
H71B H 0.742254 0.611210 0.185543 0.113 Uiso 0.5 1 calc R U P A -2
C72B C 0.6998(8) 0.6396(10) 0.097(2) 0.098(7) Uani 0.5 1 d . . P A -2
H72B H 0.716076 0.666232 0.089144 0.118 Uiso 0.5 1 calc R U P A -2
C68B C 0.6358(6) 0.5914(9) 0.0683(19) 0.064(5) Uani 0.5 1 d . . P A -2
C70B C 0.6926(8) 0.5687(13) 0.169(2) 0.082(6) Uani 0.5 1 d . . P A -2
H70B H 0.703735 0.547237 0.210330 0.099 Uiso 0.5 1 calc R U P A -2
C63B C 0.5086(6) 0.5450(7) 0.0498(15) 0.065(5) Uani 0.5 1 d . . P A -1
H63B H 0.521540 0.518349 0.028258 0.079 Uiso 0.5 1 calc R U P A -1
C64B C 0.4670(7) 0.5431(8) 0.0937(15) 0.069(5) Uani 0.5 1 d . . P A -1
H64B H 0.451483 0.515912 0.100800 0.083 Uiso 0.5 1 calc R U P A -1
C62B C 0.5308(7) 0.5836(8) 0.0375(19) 0.069(5) Uani 0.5 1 d . . P A -1
C65B C 0.4502(8) 0.5821(9) 0.1253(18) 0.074(6) Uani 0.5 1 d . . P A -1
H65B H 0.423569 0.581378 0.159513 0.089 Uiso 0.5 1 calc R U P A -1
C67B C 0.5108(9) 0.6229(9) 0.067(2) 0.081(7) Uani 0.5 1 d . . P A -1
H67B H 0.525991 0.650010 0.057904 0.097 Uiso 0.5 1 calc R U P A -1
C66B C 0.4709(12) 0.6241(12) 0.109(3) 0.104(13) Uani 0.5 1 d . . P A -1
H66B H 0.457454 0.651213 0.126585 0.125 Uiso 0.5 1 calc R U P A -1

loop_
_atom_site_aniso_label
_atom_site_aniso_U_11
_atom_site_aniso_U_22
_atom_site_aniso_U_33
_atom_site_aniso_U_23
_atom_site_aniso_U_13
_atom_site_aniso_U_12
W001 0.04296(19) 0.04271(19) 0.05170(18) -0.00218(16) 0.00431(16) 0.00057(14)
W002 0.04055(16) 0.04055(16) 0.0689(3) 0.00531(19) -0.00531(19) -0.0086(2)
W003 0.04138(17) 0.04138(17) 0.0786(4) -0.00209(19) 0.00209(19) -0.0016(2)
P2 0.0430(8) 0.0430(8) 0.0557(16) -0.0018(9) -0.0018(9) 0.0033(11)
P1 0.0476(11) 0.0438(10) 0.0520(11) -0.0016(9) 0.0119(9) -0.0071(8)
P3 0.0479(10) 0.0479(10) 0.108(3) -0.0092(13) 0.0092(13) 0.0064(13)
O6 0.046(3) 0.047(3) 0.046(3) -0.004(2) -0.001(2) -0.002(2)
O5 0.035(3) 0.073(4) 0.045(3) -0.011(3) 0.007(2) -0.006(2)
O9 0.040(3) 0.038(3) 0.061(3) -0.008(2) -0.003(2) -0.003(2)
O3 0.040(3) 0.048(3) 0.067(4) 0.002(3) -0.007(3) -0.009(2)
O13 0.054(3) 0.039(3) 0.061(3) -0.003(2) -0.008(3) 0.002(2)
O11 0.058(3) 0.043(3) 0.055(3) -0.004(2) -0.007(3) 0.006(2)
O4 0.044(3) 0.066(4) 0.041(3) 0.000(3) -0.001(2) -0.012(3)
O7 0.061(4) 0.050(3) 0.055(3) -0.006(3) 0.002(3) -0.006(3)
O10 0.049(3) 0.042(3) 0.060(3) 0.001(3) -0.008(3) 0.005(2)
O12 0.038(3) 0.041(3) 0.088(4) -0.005(3) -0.004(3) 0.007(2)
O2 0.042(3) 0.095(5) 0.049(3) 0.004(3) -0.009(3) -0.023(3)
O14 0.062(4) 0.049(4) 0.108(6) 0.004(4) -0.006(4) 0.000(3)
O1 0.049(3) 0.048(3) 0.094(5) -0.016(3) -0.001(3) -0.001(3)
O8 0.057(4) 0.052(3) 0.071(4) -0.003(3) -0.004(3) 0.003(3)
C6 0.038(4) 0.051(4) 0.050(5) 0.006(3) -0.003(3) -0.007(3)
C8 0.049(4) 0.035(4) 0.046(4) 0.004(3) -0.002(3) 0.002(3)
C12 0.051(4) 0.036(3) 0.040(4) 0.004(3) 0.001(3) -0.001(3)
C7 0.042(4) 0.040(4) 0.045(4) -0.005(3) -0.007(3) 0.001(3)
C1 0.041(4) 0.070(5) 0.046(4) 0.015(4) -0.003(4) -0.014(4)
C2 0.040(4) 0.044(4) 0.064(5) 0.011(4) -0.010(4) -0.008(3)
C9 0.040(4) 0.054(4) 0.039(4) -0.002(3) 0.006(3) -0.006(3)
C56 0.052(5) 0.045(4) 0.056(5) -0.005(4) 0.000(4) -0.002(3)
C19 0.050(4) 0.044(4) 0.056(5) -0.003(4) 0.006(4) -0.001(3)
C10 0.051(4) 0.039(4) 0.039(4) -0.001(3) -0.003(3) 0.005(3)
C14 0.043(4) 0.052(4) 0.054(5) -0.001(4) 0.010(4) 0.001(3)
C20 0.044(4) 0.050(4) 0.055(4) 0.002(4) 0.001(3) 0.001(3)
C15 0.050(4) 0.041(4) 0.053(4) -0.009(3) -0.003(4) -0.001(3)
C21 0.044(4) 0.045(4) 0.056(4) -0.006(4) -0.007(4) 0.007(3)
C38 0.050(4) 0.040(4) 0.052(4) -0.003(3) 0.018(3) -0.009(3)
C59 0.062(5) 0.044(4) 0.046(4) -0.003(3) -0.006(4) -0.003(4)
C18 0.041(4) 0.044(4) 0.056(4) -0.001(3) 0.007(3) 0.004(3)
C13 0.036(4) 0.054(4) 0.048(4) -0.002(4) 0.002(3) -0.006(3)
C26 0.052(5) 0.043(4) 0.049(4) -0.006(3) 0.003(3) -0.003(3)
C24 0.057(5) 0.049(5) 0.059(5) 0.000(4) -0.012(4) 0.008(4)
C22 0.056(5) 0.046(4) 0.042(4) -0.005(3) 0.001(3) -0.004(3)
C17 0.046(4) 0.056(5) 0.049(4) -0.001(4) -0.003(3) 0.006(3)
C5 0.043(4) 0.040(4) 0.054(4) 0.003(3) -0.007(3) -0.003(3)
C60 0.071(5) 0.041(4) 0.047(4) 0.000(4) -0.003(4) 0.001(4)
C27 0.053(5) 0.058(5) 0.060(5) -0.005(4) 0.014(4) -0.002(4)
C50 0.039(4) 0.049(4) 0.071(5) 0.000(4) -0.005(4) 0.006(3)
C4 0.049(5) 0.074(6) 0.042(4) 0.004(4) -0.002(3) -0.009(4)
C32 0.077(6) 0.057(5) 0.059(5) -0.011(4) 0.009(5) 0.000(5)
C29 0.044(4) 0.087(7) 0.048(5) 0.001(4) 0.004(4) -0.009(4)
C61 0.052(5) 0.049(4) 0.058(5) -0.002(4) 0.005(4) 0.005(3)
C57 0.048(4) 0.053(5) 0.045(4) -0.001(3) -0.006(3) 0.004(3)
C51 0.047(5) 0.048(5) 0.093(7) -0.001(5) -0.007(5) 0.001(4)
C16 0.047(4) 0.045(4) 0.058(5) -0.002(4) 0.001(4) 0.003(3)
C43 0.060(5) 0.050(5) 0.065(5) -0.005(4) 0.013(4) -0.005(4)
C3 0.048(4) 0.036(4) 0.058(5) 0.002(3) -0.017(4) -0.003(3)
C33 0.059(5) 0.043(4) 0.060(5) -0.001(4) 0.005(4) -0.009(4)
C39 0.062(5) 0.059(5) 0.059(5) -0.006(4) 0.019(4) 0.003(4)
C11 0.048(4) 0.061(5) 0.048(4) -0.008(4) 0.002(3) -0.008(4)
C23 0.039(4) 0.049(4) 0.066(5) -0.002(4) 0.004(4) 0.000(3)
C42 0.060(5) 0.062(6) 0.068(6) -0.006(4) 0.013(4) -0.015(4)
C44 0.053(4) 0.042(4) 0.049(4) -0.001(3) 0.013(3) 0.001(3)
C58 0.046(4) 0.051(5) 0.065(5) 0.001(4) 0.000(4) -0.002(3)
C25 0.041(4) 0.053(5) 0.076(6) -0.003(4) 0.009(4) 0.001(4)
C34 0.058(5) 0.050(5) 0.072(6) 0.000(4) 0.012(4) -0.006(4)
C41 0.055(5) 0.060(5) 0.063(5) 0.005(5) 0.007(4) 0.004(4)
C52 0.054(5) 0.054(5) 0.101(8) -0.002(5) 0.003(6) -0.010(4)
C35 0.085(7) 0.047(5) 0.080(7) -0.005(5) 0.014(6) -0.018(5)
C47 0.039(4) 0.063(5) 0.077(6) 0.024(5) 0.016(4) 0.006(4)
C31 0.082(8) 0.070(7) 0.083(8) -0.026(6) 0.005(6) 0.003(6)
C53 0.056(5) 0.036(4) 0.130(10) 0.017(5) 0.021(6) 0.000(4)
C28 0.049(5) 0.064(6) 0.060(5) 0.002(4) 0.005(4) -0.013(4)
C49 0.058(5) 0.057(5) 0.051(5) 0.000(4) 0.008(4) -0.002(4)
C36 0.087(8) 0.045(5) 0.095(8) 0.004(5) 0.000(6) -0.005(5)
C023 0.060(6) 0.052(5) 0.087(7) 0.001(5) 0.012(5) -0.005(4)
C45 0.053(5) 0.077(7) 0.075(6) 0.026(5) 0.013(5) -0.006(5)
C48 0.043(4) 0.064(5) 0.068(6) 0.004(4) 0.016(4) 0.000(4)
C30 0.060(6) 0.102(9) 0.068(7) -0.025(6) 0.009(5) -0.007(6)
C55 0.046(5) 0.064(6) 0.099(8) 0.013(6) -0.007(5) -0.010(4)
C40 0.059(5) 0.072(6) 0.071(6) -0.006(5) 0.015(5) 0.014(5)
C68A 0.052(8) 0.063(10) 0.070(8) -0.015(7) 0.020(6) -0.005(7)
C69A 0.069(8) 0.080(13) 0.076(9) -0.019(10) 0.005(7) -0.008(8)
C70A 0.060(8) 0.069(13) 0.074(10) -0.013(9) 0.000(8) -0.016(8)
C71A 0.055(9) 0.093(16) 0.078(10) -0.014(10) 0.004(7) 0.006(10)
C72A 0.054(8) 0.096(16) 0.072(9) -0.021(11) 0.010(6) 0.016(9)
C73A 0.039(8) 0.071(13) 0.070(8) -0.020(9) 0.013(7) -0.011(8)
C46 0.061(6) 0.097(8) 0.080(7) 0.038(7) 0.006(5) -0.002(6)
C54 0.056(6) 0.061(6) 0.133(11) 0.030(7) 0.010(6) 0.004(5)
C37 0.078(7) 0.053(6) 0.113(9) 0.006(6) 0.015(7) 0.007(5)
C62A 0.032(6) 0.060(10) 0.071(7) 0.001(8) 0.003(6) 0.005(6)
C67A 0.035(6) 0.079(13) 0.057(7) -0.009(9) 0.000(5) 0.004(7)
C66A 0.031(7) 0.065(13) 0.056(6) 0.007(9) 0.001(5) 0.005(8)
C65A 0.041(6) 0.070(11) 0.055(6) 0.011(7) 0.000(5) 0.003(7)
C64A 0.046(6) 0.052(9) 0.063(7) 0.004(7) -0.007(5) 0.005(6)
C63A 0.042(6) 0.042(8) 0.071(7) -0.003(7) -0.007(5) 0.002(6)
C73B 0.044(8) 0.088(12) 0.131(18) -0.013(11) 0.018(9) -0.013(8)
C69B 0.061(10) 0.084(12) 0.102(15) -0.018(10) -0.015(11) 0.002(8)
C71B 0.035(9) 0.116(14) 0.132(18) -0.032(12) 0.017(9) 0.002(7)
C72B 0.049(10) 0.099(14) 0.15(2) -0.029(12) 0.011(10) -0.015(8)
C68B 0.028(8) 0.078(11) 0.088(12) -0.019(9) 0.011(8) 0.003(6)
C70B 0.041(9) 0.119(15) 0.086(18) -0.017(13) 0.005(10) 0.004(8)
C63B 0.052(8) 0.063(8) 0.081(12) -0.014(9) 0.003(8) 0.016(6)
C64B 0.049(8) 0.081(10) 0.076(12) -0.017(9) -0.002(7) 0.014(7)
C62B 0.054(9) 0.065(8) 0.088(15) -0.004(9) 0.001(9) 0.018(6)
C65B 0.058(11) 0.078(10) 0.087(15) -0.015(10) 0.015(10) 0.012(8)
C67B 0.063(11) 0.058(8) 0.123(19) -0.012(11) 0.017(12) 0.008(8)
C66B 0.067(13) 0.077(11) 0.17(3) -0.004(16) 0.034(15) 0.017(10)

loop_
_atom_type_symbol
_atom_type_description
_atom_type_scat_dispersion_real
_atom_type_scat_dispersion_imag
_atom_type_scat_source
C C 0.0181 0.0091 'International Tables Vol C Tables 4.2.6.8 and 6.1.1.4'
H H 0.0000 0.0000 'International Tables Vol C Tables 4.2.6.8 and 6.1.1.4'
O O 0.0492 0.0322 'International Tables Vol C Tables 4.2.6.8 and 6.1.1.4'
P P 0.2955 0.4335 'International Tables Vol C Tables 4.2.6.8 and 6.1.1.4'
W W -5.4734 5.5774 'International Tables Vol C Tables 4.2.6.8 and 6.1.1.4'

loop_
_geom_angle_atom_site_label_1
_geom_angle_atom_site_label_2
_geom_angle_atom_site_label_3
_geom_angle
_geom_angle_site_symmetry_1
_geom_angle_site_symmetry_3
_geom_angle_publ_flag
O6 W001 O5 75.3(2) . . ?
O6 W001 O10 84.9(2) . . ?
O5 W001 O10 77.9(2) . . ?
O9 W001 O6 154.9(2) . . ?
O9 W001 O5 85.0(2) . . ?
O9 W001 O10 75.8(2) . . ?
O7 W001 O6 102.9(3) . . ?
O7 W001 O5 89.4(3) . . ?
O7 W001 O9 92.0(3) . . ?
O7 W001 O10 163.0(3) . . ?
O8 W001 O6 91.2(3) . . ?
O8 W001 O5 163.2(3) . . ?
O8 W001 O9 104.9(3) . . ?
O8 W001 O7 103.5(3) . . ?
O8 W001 O10 91.2(3) . . ?
O3 W002 O3 152.7(3) . 7_556 ?
O3 W002 O2 75.4(2) 7_556 7_556 ?
O3 W002 O2 83.2(3) . 7_556 ?
O3 W002 O2 83.2(3) 7_556 . ?
O3 W002 O2 75.3(2) . . ?
O2 W002 O2 76.1(4) . 7_556 ?
O1 W002 O3 91.8(3) . . ?
O1 W002 O3 104.9(3) . 7_556 ?
O1 W002 O3 104.9(3) 7_556 . ?
O1 W002 O3 91.8(3) 7_556 7_556 ?
O1 W002 O2 90.7(3) . 7_556 ?
O1 W002 O2 162.4(3) . . ?
O1 W002 O2 90.7(3) 7_556 . ?
O1 W002 O2 162.4(3) 7_556 7_556 ?
O1 W002 O1 104.4(5) . 7_556 ?
O13 W003 O13 78.8(3) 7_556 . ?
O12 W003 O13 75.5(2) . . ?
O12 W003 O13 83.3(2) 7_556 . ?
O12 W003 O13 75.5(2) 7_556 7_556 ?
O12 W003 O13 83.3(2) . 7_556 ?
O12 W003 O12 152.6(3) . 7_556 ?
O14 W003 O13 90.1(3) . 7_556 ?
O14 W003 O13 163.2(3) . . ?
O14 W003 O13 163.2(3) 7_556 7_556 ?
O14 W003 O13 90.1(3) 7_556 . ?
O14 W003 O12 106.2(3) 7_556 . ?
O14 W003 O12 90.9(3) 7_556 7_556 ?
O14 W003 O12 106.2(3) . 7_556 ?
O14 W003 O12 90.9(3) . . ?
O14 W003 O14 103.3(5) 7_556 . ?
C56 P2 C56 107.7(6) 8_665 . ?
C56 P2 C50 110.2(4) . 8_665 ?
C56 P2 C50 108.9(4) . . ?
C56 P2 C50 108.9(4) 8_665 8_665 ?
C56 P2 C50 110.2(4) 8_665 . ?
C50 P2 C50 111.0(5) 8_665 . ?
C38 P1 C27 111.0(4) . . ?
C38 P1 C33 110.1(4) . . ?
C27 P1 C33 108.9(5) . . ?
C44 P1 C38 108.8(4) . . ?
C44 P1 C27 107.2(4) . . ?
C44 P1 C33 110.8(4) . . ?
C73A P3 C62B 116.2(12) . . ?
C68B P3 C62A 99.8(10) . . ?
C12 O6 W001 120.1(5) . . ?
C13 O5 W001 114.7(5) . . ?
C14 O9 W001 119.7(5) . . ?
C2 O3 W002 118.9(5) . . ?
C26 O13 W003 114.4(5) . . ?
C22 O11 C19 122.0(7) . . ?
C6 O4 C9 121.6(6) . . ?
C15 O10 W001 114.2(5) . . ?
C25 O12 W003 119.5(5) . . ?
C1 O2 W002 114.7(5) . . ?
O4 C6 C5 120.9(7) . . ?
C4 C6 O4 116.5(8) . . ?
C4 C6 C5 122.6(7) . . ?
C7 C8 C9 117.7(7) . . ?
C7 C8 C10 124.6(7) . . ?
C9 C8 C10 117.7(7) . . ?
O6 C12 C10 124.7(7) . . ?
O6 C12 C13 113.4(7) . . ?
C10 C12 C13 121.9(7) . . ?
C8 C7 H7 119.4 . . ?
C8 C7 C5 121.1(7) . . ?
C5 C7 H7 119.4 . . ?
O2 C1 C2 116.7(7) . . ?
O2 C1 C4 124.4(9) . . ?
C4 C1 C2 118.9(8) . . ?
O3 C2 C1 112.8(8) . . ?
C3 C2 O3 125.7(8) . . ?
C3 C2 C1 121.5(7) . . ?
O4 C9 C8 121.0(7) . . ?
O4 C9 C11 115.8(7) . . ?
C11 C9 C8 123.2(7) . . ?
C61 C56 P2 119.7(7) . . ?
C57 C56 P2 119.9(7) . . ?
C57 C56 C61 120.0(8) . . ?
O11 C19 C18 118.7(7) . . ?
O11 C19 C17 118.5(8) . . ?
C17 C19 C18 122.8(8) . . ?
C8 C10 H10 120.2 . . ?
C12 C10 C8 119.7(7) . . ?
C12 C10 H10 120.2 . . ?
O9 C14 C15 115.6(7) . . ?
O9 C14 C16 123.9(8) . . ?
C16 C14 C15 120.5(8) . . ?
C21 C20 H20 120.0 . . ?
C18 C20 H20 120.0 . . ?
C18 C20 C21 120.0(8) . . ?
O10 C15 C14 114.5(7) . . ?
O10 C15 C17 124.3(8) . . ?
C17 C15 C14 121.2(8) . . ?
C20 C21 C23 121.7(8) . . ?
C22 C21 C20 118.3(8) . . ?
C22 C21 C23 119.8(7) . . ?
C43 C38 P1 120.0(7) . . ?
C43 C38 C39 119.7(9) . . ?
C39 C38 P1 120.0(7) . . ?
C60 C59 H59 119.2 . . ?
C58 C59 H59 119.2 . . ?
C58 C59 C60 121.7(9) . . ?
C20 C18 C19 119.4(7) . . ?
C20 C18 C16 122.5(8) . . ?
C16 C18 C19 118.0(8) . . ?
O5 C13 C12 116.5(7) . . ?
O5 C13 C11 123.9(7) . . ?
C11 C13 C12 119.6(7) . . ?
O13 C26 C24 124.8(8) . . ?
O13 C26 C25 115.7(7) . . ?
C24 C26 C25 119.5(8) . . ?
C26 C24 H24 121.1 . . ?
C22 C24 C26 117.8(8) . . ?
C22 C24 H24 121.1 . . ?
O11 C22 C21 121.3(8) . . ?
O11 C22 C24 116.2(8) . . ?
C24 C22 C21 122.5(8) . . ?
C19 C17 C15 117.9(8) . . ?
C19 C17 H17 121.0 . . ?
C15 C17 H17 121.0 . . ?
C6 C5 C7 117.6(7) . . ?
C3 C5 C6 118.4(8) . . ?
C3 C5 C7 123.9(8) . . ?
C59 C60 H60 120.7 . . ?
C59 C60 C61 118.6(9) . . ?
C61 C60 H60 120.7 . . ?
C32 C27 P1 119.6(8) . . ?
C32 C27 C28 119.8(9) . . ?
C28 C27 P1 120.6(7) . . ?
C51 C50 P2 118.1(7) . . ?
C55 C50 P2 122.6(7) . . ?
C55 C50 C51 119.2(9) . . ?
C6 C4 C1 119.1(8) . . ?
C6 C4 H4 120.5 . . ?
C1 C4 H4 120.5 . . ?
C27 C32 H32 120.4 . . ?
C31 C32 C27 119.3(11) . . ?
C31 C32 H32 120.4 . . ?
C28 C29 H29 119.5 . . ?
C30 C29 H29 119.5 . . ?
C30 C29 C28 121.0(10) . . ?
C56 C61 C60 120.0(8) . . ?
C56 C61 H61 120.0 . . ?
C60 C61 H61 120.0 . . ?
C56 C57 H57 119.9 . . ?
C58 C57 C56 120.2(8) . . ?
C58 C57 H57 119.9 . . ?
C50 C51 H51 120.4 . . ?
C52 C51 C50 119.2(9) . . ?
C52 C51 H51 120.4 . . ?
C14 C16 C18 119.4(8) . . ?
C14 C16 H16 120.3 . . ?
C18 C16 H16 120.3 . . ?
C38 C43 H43 119.5 . . ?
C42 C43 C38 120.9(9) . . ?
C42 C43 H43 119.5 . . ?
C2 C3 C5 119.5(8) . . ?
C2 C3 H3 120.2 . . ?
C5 C3 H3 120.2 . . ?
C34 C33 P1 118.9(7) . . ?
C34 C33 C023 121.4(9) . . ?
C023 C33 P1 119.6(7) . . ?
C38 C39 H39 120.8 . . ?
C38 C39 C40 118.4(9) . . ?
C40 C39 H39 120.8 . . ?
C9 C11 C13 118.0(7) . . ?
C9 C11 H11 121.0 . . ?
C13 C11 H11 121.0 . . ?
C21 C23 H23 121.2 . . ?
C25 C23 C21 117.6(8) . . ?
C25 C23 H23 121.2 . . ?
C43 C42 H42 119.7 . . ?
C43 C42 C41 120.7(10) . . ?
C41 C42 H42 119.7 . . ?
C49 C44 P1 121.3(7) . . ?
C49 C44 C45 119.2(8) . . ?
C45 C44 P1 119.3(7) . . ?
C59 C58 H58 120.2 . . ?
C57 C58 C59 119.5(8) . . ?
C57 C58 H58 120.2 . . ?
O12 C25 C26 113.4(8) . . ?
O12 C25 C23 123.9(9) . . ?
C23 C25 C26 122.6(9) . . ?
C33 C34 H34 120.0 . . ?
C35 C34 C33 120.0(10) . . ?
C35 C34 H34 120.0 . . ?
C42 C41 H41 120.1 . . ?
C42 C41 C40 119.8(10) . . ?
C40 C41 H41 120.1 . . ?
C51 C52 H52 119.8 . . ?
C53 C52 C51 120.4(9) . . ?
C53 C52 H52 119.8 . . ?
C34 C35 H35 119.9 . . ?
C34 C35 C36 120.2(9) . . ?
C36 C35 H35 119.9 . . ?
C48 C47 H47 119.7 . . ?
C48 C47 C46 120.6(9) . . ?
C46 C47 H47 119.7 . . ?
C32 C31 H31 119.3 . . ?
C30 C31 C32 121.3(11) . . ?
C30 C31 H31 119.3 . . ?
C52 C53 H53 119.9 . . ?
C52 C53 C54 120.1(9) . . ?
C54 C53 H53 119.9 . . ?
C27 C28 H28 120.7 . . ?
C29 C28 C27 118.7(9) . . ?
C29 C28 H28 120.7 . . ?
C44 C49 H49 120.0 . . ?
C44 C49 C48 120.0(9) . . ?
C48 C49 H49 120.0 . . ?
C35 C36 H36 120.3 . . ?
C35 C36 C37 119.4(10) . . ?
C37 C36 H36 120.3 . . ?
C33 C023 H023 120.5 . . ?
C37 C023 C33 119.0(10) . . ?
C37 C023 H023 120.5 . . ?
C44 C45 H45 120.4 . . ?
C46 C45 C44 119.2(10) . . ?
C46 C45 H45 120.4 . . ?
C47 C48 C49 120.5(9) . . ?
C47 C48 H48 119.8 . . ?
C49 C48 H48 119.8 . . ?
C29 C30 C31 119.9(10) . . ?
C29 C30 H30 120.0 . . ?
C31 C30 H30 120.0 . . ?
C50 C55 H55 119.9 . . ?
C54 C55 C50 120.3(10) . . ?
C54 C55 H55 119.9 . . ?
C39 C40 H40 119.8 . . ?
C41 C40 C39 120.4(9) . . ?
C41 C40 H40 119.8 . . ?
C69A C68A H68A 119.8 . . ?
C69A C68A C73A 120.4(19) . . ?
C73A C68A H68A 119.8 . . ?
C68A C69A H69A 118.7 . . ?
C70A C69A C68A 123(2) . . ?
C70A C69A H69A 118.7 . . ?
C69A C70A H70A 120.5 . . ?
C69A C70A C71A 119(3) . . ?
C71A C70A H70A 120.5 . . ?
C70A C71A H71A 120.4 . . ?
C72A C71A C70A 119(2) . . ?
C72A C71A H71A 120.4 . . ?
C71A C72A H72A 118.2 . . ?
C71A C72A C73A 124(2) . . ?
C73A C72A H72A 118.2 . . ?
C68A C73A P3 120.0(17) . . ?
C68A C73A C72A 115(2) . . ?
C72A C73A P3 124.8(19) . . ?
C47 C46 C45 120.3(10) . . ?
C47 C46 H46 119.9 . . ?
C45 C46 H46 119.9 . . ?
C53 C54 H54 119.6 . . ?
C55 C54 C53 120.8(10) . . ?
C55 C54 H54 119.6 . . ?
C36 C37 H37 120.0 . . ?
C023 C37 C36 119.9(11) . . ?
C023 C37 H37 120.0 . . ?
C67A C62A P3 115.4(17) . . ?
C63A C62A P3 126.5(14) . . ?
C63A C62A C67A 118.1(18) . . ?
C62A C67A H67A 120.1 . . ?
C66A C67A C62A 120(2) . . ?
C66A C67A H67A 120.1 . . ?
C67A C66A H66A 119.1 . . ?
C67A C66A C65A 121.7(18) . . ?
C65A C66A H66A 119.1 . . ?
C66A C65A H65A 119.8 . . ?
C64A C65A C66A 120.5(18) . . ?
C64A C65A H65A 119.8 . . ?
C65A C64A H64A 120.9 . . ?
C65A C64A C63A 118.2(18) . . ?
C63A C64A H64A 120.9 . . ?
C62A C63A C64A 121.6(16) . . ?
C62A C63A H63A 119.2 . . ?
C64A C63A H63A 119.2 . . ?
C72B C73B H73B 121.4 . . ?
C72B C73B C68B 117(3) . . ?
C68B C73B H73B 121.4 . . ?
C68B C69B H69B 119.4 . . ?
C68B C69B C70B 121(3) . . ?
C70B C69B H69B 119.4 . . ?
C72B C71B H71B 118.7 . . ?
C70B C71B H71B 118.7 . . ?
C70B C71B C72B 123(3) . . ?
C73B C72B H72B 120.5 . . ?
C71B C72B C73B 119(3) . . ?
C71B C72B H72B 120.5 . . ?
C73B C68B P3 114(2) . . ?
C69B C68B P3 125(2) . . ?
C69B C68B C73B 121(2) . . ?
C69B C70B H70B 120.4 . . ?
C71B C70B C69B 119(3) . . ?
C71B C70B H70B 120.4 . . ?
C64B C63B H63B 118.8 . . ?
C62B C63B H63B 118.8 . . ?
C62B C63B C64B 122.4(19) . . ?
C63B C64B H64B 121.6 . . ?
C65B C64B C63B 117(2) . . ?
C65B C64B H64B 121.6 . . ?
C63B C62B P3 121.1(16) . . ?
C63B C62B C67B 118(2) . . ?
C67B C62B P3 120(2) . . ?
C64B C65B H65B 118.5 . . ?
C64B C65B C66B 123(3) . . ?
C66B C65B H65B 118.5 . . ?
C62B C67B H67B 118.3 . . ?
C66B C67B C62B 123(3) . . ?
C66B C67B H67B 118.3 . . ?
C65B C66B H66B 122.0 . . ?
C67B C66B C65B 116(3) . . ?
C67B C66B H66B 122.0 . . ?

loop_
_geom_bond_atom_site_label_1
_geom_bond_atom_site_label_2
_geom_bond_distance
_geom_bond_site_symmetry_2
_geom_bond_publ_flag
W001 O6 1.999(5) . ?
W001 O5 2.179(5) . ?
W001 O9 1.986(5) . ?
W001 O7 1.747(6) . ?
W001 O10 2.181(6) . ?
W001 O8 1.705(7) . ?
W002 O3 2.011(6) 7_556 ?
W002 O3 2.011(6) . ?
W002 O2 2.158(5) 7_556 ?
W002 O2 2.158(6) . ?
W002 O1 1.732(7) . ?
W002 O1 1.732(7) 7_556 ?
W003 O13 2.151(6) . ?
W003 O13 2.151(6) 7_556 ?
W003 O12 1.987(5) . ?
W003 O12 1.987(5) 7_556 ?
W003 O14 1.722(8) . ?
W003 O14 1.722(8) 7_556 ?
P2 C56 1.782(9) . ?
P2 C56 1.782(9) 8_665 ?
P2 C50 1.802(9) 8_665 ?
P2 C50 1.802(9) . ?
P1 C38 1.791(9) . ?
P1 C27 1.798(10) . ?
P1 C33 1.814(9) . ?
P1 C44 1.790(8) . ?
P3 C73A 1.63(2) . ?
P3 C62A 1.92(2) . ?
P3 C68B 1.87(2) . ?
P3 C62B 1.70(2) . ?
O6 C12 1.351(10) . ?
O5 C13 1.284(9) . ?
O9 C14 1.334(10) . ?
O3 C2 1.359(9) . ?
O13 C26 1.297(10) . ?
O11 C19 1.360(10) . ?
O11 C22 1.350(10) . ?
O4 C6 1.359(9) . ?
O4 C9 1.360(9) . ?
O10 C15 1.319(10) . ?
O12 C25 1.339(11) . ?
O2 C1 1.281(11) . ?
C6 C5 1.419(12) . ?
C6 C4 1.357(12) . ?
C8 C7 1.402(11) . ?
C8 C9 1.424(11) . ?
C8 C10 1.429(11) . ?
C12 C10 1.356(11) . ?
C12 C13 1.445(11) . ?
C7 H7 0.9500 . ?
C7 C5 1.422(12) . ?
C1 C2 1.445(13) . ?
C1 C4 1.391(12) . ?
C2 C3 1.350(13) . ?
C9 C11 1.390(11) . ?
C56 C61 1.395(13) . ?
C56 C57 1.388(12) . ?
C19 C18 1.437(13) . ?
C19 C17 1.372(12) . ?
C10 H10 0.9500 . ?
C14 C15 1.443(12) . ?
C14 C16 1.365(12) . ?
C20 H20 0.9500 . ?
C20 C21 1.404(12) . ?
C20 C18 1.391(12) . ?
C15 C17 1.384(12) . ?
C21 C22 1.403(12) . ?
C21 C23 1.433(12) . ?
C38 C43 1.388(13) . ?
C38 C39 1.400(12) . ?
C59 H59 0.9500 . ?
C59 C60 1.385(13) . ?
C59 C58 1.381(13) . ?
C18 C16 1.426(12) . ?
C13 C11 1.398(11) . ?
C26 C24 1.397(12) . ?
C26 C25 1.443(13) . ?
C24 H24 0.9500 . ?
C24 C22 1.392(12) . ?
C17 H17 0.9500 . ?
C5 C3 1.407(11) . ?
C60 H60 0.9500 . ?
C60 C61 1.397(13) . ?
C27 C32 1.388(14) . ?
C27 C28 1.402(14) . ?
C50 C51 1.414(12) . ?
C50 C55 1.388(13) . ?
C4 H4 0.9500 . ?
C32 H32 0.9500 . ?
C32 C31 1.378(15) . ?
C29 H29 0.9500 . ?
C29 C28 1.394(14) . ?
C29 C30 1.358(17) . ?
C61 H61 0.9500 . ?
C57 H57 0.9500 . ?
C57 C58 1.379(12) . ?
C51 H51 0.9500 . ?
C51 C52 1.379(14) . ?
C16 H16 0.9500 . ?
C43 H43 0.9500 . ?
C43 C42 1.354(15) . ?
C3 H3 0.9500 . ?
C33 C34 1.367(13) . ?
C33 C023 1.378(14) . ?
C39 H39 0.9500 . ?
C39 C40 1.405(15) . ?
C11 H11 0.9500 . ?
C23 H23 0.9500 . ?
C23 C25 1.356(12) . ?
C42 H42 0.9500 . ?
C42 C41 1.377(14) . ?
C44 C49 1.376(13) . ?
C44 C45 1.399(14) . ?
C58 H58 0.9500 . ?
C34 H34 0.9500 . ?
C34 C35 1.355(14) . ?
C41 H41 0.9500 . ?
C41 C40 1.379(15) . ?
C52 H52 0.9500 . ?
C52 C53 1.366(16) . ?
C35 H35 0.9500 . ?
C35 C36 1.383(17) . ?
C47 H47 0.9500 . ?
C47 C48 1.353(14) . ?
C47 C46 1.362(15) . ?
C31 H31 0.9500 . ?
C31 C30 1.367(19) . ?
C53 H53 0.9500 . ?
C53 C54 1.387(15) . ?
C28 H28 0.9500 . ?
C49 H49 0.9500 . ?
C49 C48 1.387(13) . ?
C36 H36 0.9500 . ?
C36 C37 1.403(17) . ?
C023 H023 0.9500 . ?
C023 C37 1.364(15) . ?
C45 H45 0.9500 . ?
C45 C46 1.388(14) . ?
C48 H48 0.9500 . ?
C30 H30 0.9500 . ?
C55 H55 0.9500 . ?
C55 C54 1.352(15) . ?
C40 H40 0.9500 . ?
C68A H68A 0.9500 . ?
C68A C69A 1.39(3) . ?
C68A C73A 1.40(3) . ?
C69A H69A 0.9500 . ?
C69A C70A 1.37(4) . ?
C70A H70A 0.9500 . ?
C70A C71A 1.39(3) . ?
C71A H71A 0.9500 . ?
C71A C72A 1.36(3) . ?
C72A H72A 0.9500 . ?
C72A C73A 1.44(3) . ?
C46 H46 0.9500 . ?
C54 H54 0.9500 . ?
C37 H37 0.9500 . ?
C62A C67A 1.43(3) . ?
C62A C63A 1.37(3) . ?
C67A H67A 0.9500 . ?
C67A C66A 1.31(3) . ?
C66A H66A 0.9500 . ?
C66A C65A 1.41(3) . ?
C65A H65A 0.9500 . ?
C65A C64A 1.35(2) . ?
C64A H64A 0.9500 . ?
C64A C63A 1.40(3) . ?
C63A H63A 0.9500 . ?
C73B H73B 0.9500 . ?
C73B C72B 1.41(4) . ?
C73B C68B 1.47(4) . ?
C69B H69B 0.9500 . ?
C69B C68B 1.32(4) . ?
C69B C70B 1.41(4) . ?
C71B H71B 0.9500 . ?
C71B C72B 1.39(4) . ?
C71B C70B 1.35(5) . ?
C72B H72B 0.9500 . ?
C70B H70B 0.9500 . ?
C63B H63B 0.9500 . ?
C63B C64B 1.42(3) . ?
C63B C62B 1.36(3) . ?
C64B H64B 0.9500 . ?
C64B C65B 1.37(3) . ?
C62B C67B 1.40(3) . ?
C65B H65B 0.9500 . ?
C65B C66B 1.44(4) . ?
C67B H67B 0.9500 . ?
C67B C66B 1.35(4) . ?
C66B H66B 0.9500 . ?

loop_
_geom_torsion_atom_site_label_1
_geom_torsion_atom_site_label_2
_geom_torsion_atom_site_label_3
_geom_torsion_atom_site_label_4
_geom_torsion
_geom_torsion_site_symmetry_1
_geom_torsion_site_symmetry_2
_geom_torsion_site_symmetry_3
_geom_torsion_site_symmetry_4
_geom_torsion_publ_flag
W001 O6 C12 C10 179.2(6) . . . . ?
W001 O6 C12 C13 -1.3(9) . . . . ?
W001 O5 C13 C12 -0.7(10) . . . . ?
W001 O5 C13 C11 179.4(7) . . . . ?
W001 O9 C14 C15 -5.7(9) . . . . ?
W001 O9 C14 C16 175.2(6) . . . . ?
W001 O10 C15 C14 1.9(9) . . . . ?
W001 O10 C15 C17 -177.1(7) . . . . ?
W002 O3 C2 C1 8.9(9) . . . . ?
W002 O3 C2 C3 -171.0(7) . . . . ?
W002 O2 C1 C2 -9.0(10) . . . . ?
W002 O2 C1 C4 171.6(7) . . . . ?
W003 O13 C26 C24 173.7(7) . . . . ?
W003 O13 C26 C25 -6.3(9) . . . . ?
W003 O12 C25 C26 11.5(10) . . . . ?
W003 O12 C25 C23 -165.0(7) . . . . ?
P2 C56 C61 C60 172.5(7) . . . . ?
P2 C56 C57 C58 -171.0(7) . . . . ?
P2 C50 C51 C52 -177.2(9) . . . . ?
P2 C50 C55 C54 179.5(10) . . . . ?
P1 C38 C43 C42 175.3(7) . . . . ?
P1 C38 C39 C40 -174.0(7) . . . . ?
P1 C27 C32 C31 -175.6(9) . . . . ?
P1 C27 C28 C29 176.8(7) . . . . ?
P1 C33 C34 C35 174.3(9) . . . . ?
P1 C33 C023 C37 -176.5(10) . . . . ?
P1 C44 C49 C48 -176.4(7) . . . . ?
P1 C44 C45 C46 -179.4(9) . . . . ?
P3 C62A C67A C66A -176(2) . . . . ?
P3 C62A C63A C64A 177.0(14) . . . . ?
P3 C62B C67B C66B -171(3) . . . . ?
O6 C12 C10 C8 179.2(7) . . . . ?
O6 C12 C13 O5 1.2(11) . . . . ?
O6 C12 C13 C11 -178.9(8) . . . . ?
O5 C13 C11 C9 179.4(8) . . . . ?
O9 C14 C15 O10 2.1(11) . . . . ?
O9 C14 C15 C17 -178.8(8) . . . . ?
O9 C14 C16 C18 178.5(8) . . . . ?
O3 C2 C3 C5 180.0(7) . . . . ?
O13 C26 C24 C22 -175.9(8) . . . . ?
O13 C26 C25 O12 -2.7(12) . . . . ?
O13 C26 C25 C23 173.9(9) . . . . ?
O11 C19 C18 C20 -0.5(12) . . . . ?
O11 C19 C18 C16 177.8(7) . . . . ?
O11 C19 C17 C15 -178.0(8) . . . . ?
O4 C6 C5 C7 -0.5(12) . . . . ?
O4 C6 C5 C3 -179.1(7) . . . . ?
O4 C6 C4 C1 179.2(8) . . . . ?
O4 C9 C11 C13 -177.9(8) . . . . ?
O10 C15 C17 C19 177.6(8) . . . . ?
O2 C1 C2 O3 0.7(11) . . . . ?
O2 C1 C2 C3 -179.4(8) . . . . ?
O2 C1 C4 C6 179.7(9) . . . . ?
C6 O4 C9 C8 3.3(12) . . . . ?
C6 O4 C9 C11 -178.7(8) . . . . ?
C6 C5 C3 C2 -0.5(12) . . . . ?
C8 C7 C5 C6 2.9(12) . . . . ?
C8 C7 C5 C3 -178.5(7) . . . . ?
C8 C9 C11 C13 0.1(13) . . . . ?
C12 C13 C11 C9 -0.5(13) . . . . ?
C7 C8 C9 O4 -0.9(11) . . . . ?
C7 C8 C9 C11 -178.7(8) . . . . ?
C7 C8 C10 C12 178.7(7) . . . . ?
C7 C5 C3 C2 -179.0(8) . . . . ?
C1 C2 C3 C5 0.1(12) . . . . ?
C2 C1 C4 C6 0.3(13) . . . . ?
C9 O4 C6 C5 -2.6(12) . . . . ?
C9 O4 C6 C4 177.4(8) . . . . ?
C9 C8 C7 C5 -2.3(11) . . . . ?
C9 C8 C10 C12 -0.2(11) . . . . ?
C56 P2 C56 C61 143.5(9) 8_665 . . . ?
C56 P2 C56 C57 -44.4(6) 8_665 . . . ?
C56 P2 C50 C51 86.1(9) 8_665 . . . ?
C56 P2 C50 C51 -31.7(9) . . . . ?
C56 P2 C50 C55 -91.6(10) 8_665 . . . ?
C56 P2 C50 C55 150.5(9) . . . . ?
C56 C57 C58 C59 -0.9(13) . . . . ?
C19 O11 C22 C21 -0.4(12) . . . . ?
C19 O11 C22 C24 -179.7(8) . . . . ?
C19 C18 C16 C14 1.7(12) . . . . ?
C10 C8 C7 C5 178.8(7) . . . . ?
C10 C8 C9 O4 178.1(7) . . . . ?
C10 C8 C9 C11 0.3(12) . . . . ?
C10 C12 C13 O5 -179.3(8) . . . . ?
C10 C12 C13 C11 0.6(13) . . . . ?
C14 C15 C17 C19 -1.3(13) . . . . ?
C20 C21 C22 O11 -4.3(13) . . . . ?
C20 C21 C22 C24 175.1(9) . . . . ?
C20 C21 C23 C25 -176.6(9) . . . . ?
C20 C18 C16 C14 179.9(8) . . . . ?
C15 C14 C16 C18 -0.5(12) . . . . ?
C21 C20 C18 C19 -4.1(12) . . . . ?
C21 C20 C18 C16 177.7(8) . . . . ?
C21 C23 C25 O12 -179.0(8) . . . . ?
C21 C23 C25 C26 4.9(13) . . . . ?
C38 P1 C27 C32 77.5(9) . . . . ?
C38 P1 C27 C28 -100.8(8) . . . . ?
C38 P1 C33 C34 44.8(9) . . . . ?
C38 P1 C33 C023 -139.7(8) . . . . ?
C38 P1 C44 C49 -168.6(7) . . . . ?
C38 P1 C44 C45 16.7(9) . . . . ?
C38 C43 C42 C41 -0.8(15) . . . . ?
C38 C39 C40 C41 -1.7(15) . . . . ?
C59 C60 C61 C56 -1.9(13) . . . . ?
C18 C19 C17 C15 2.6(13) . . . . ?
C18 C20 C21 C22 6.4(13) . . . . ?
C18 C20 C21 C23 -178.8(8) . . . . ?
C13 C12 C10 C8 -0.3(11) . . . . ?
C26 C24 C22 O11 178.0(8) . . . . ?
C26 C24 C22 C21 -1.3(14) . . . . ?
C24 C26 C25 O12 177.4(8) . . . . ?
C24 C26 C25 C23 -6.1(14) . . . . ?
C22 O11 C19 C18 2.8(12) . . . . ?
C22 O11 C19 C17 -176.7(8) . . . . ?
C22 C21 C23 C25 -1.9(13) . . . . ?
C17 C19 C18 C20 178.9(8) . . . . ?
C17 C19 C18 C16 -2.8(13) . . . . ?
C5 C6 C4 C1 -0.8(14) . . . . ?
C60 C59 C58 C57 -0.7(13) . . . . ?
C27 P1 C38 C43 160.0(7) . . . . ?
C27 P1 C38 C39 -27.4(8) . . . . ?
C27 P1 C33 C34 -77.2(9) . . . . ?
C27 P1 C33 C023 98.3(9) . . . . ?
C27 P1 C44 C49 -48.5(8) . . . . ?
C27 P1 C44 C45 136.8(8) . . . . ?
C27 C32 C31 C30 -2.1(18) . . . . ?
C50 P2 C56 C61 24.8(8) 8_665 . . . ?
C50 P2 C56 C61 -97.1(8) . . . . ?
C50 P2 C56 C57 75.1(8) . . . . ?
C50 P2 C56 C57 -163.0(7) 8_665 . . . ?
C50 P2 C50 C51 -153.2(10) 8_665 . . . ?
C50 P2 C50 C55 29.1(8) 8_665 . . . ?
C50 C51 C52 C53 -1.9(18) . . . . ?
C50 C55 C54 C53 -3(2) . . . . ?
C4 C6 C5 C7 179.4(8) . . . . ?
C4 C6 C5 C3 0.8(13) . . . . ?
C4 C1 C2 O3 -179.9(8) . . . . ?
C4 C1 C2 C3 0.0(13) . . . . ?
C32 C27 C28 C29 -1.4(14) . . . . ?
C32 C31 C30 C29 0.2(19) . . . . ?
C61 C56 C57 C58 1.1(13) . . . . ?
C57 C56 C61 C60 0.4(13) . . . . ?
C51 C50 C55 C54 1.8(18) . . . . ?
C51 C52 C53 C54 1(2) . . . . ?
C16 C14 C15 O10 -178.7(8) . . . . ?
C16 C14 C15 C17 0.3(13) . . . . ?
C43 C38 C39 C40 -1.3(13) . . . . ?
C43 C42 C41 C40 -2.3(15) . . . . ?
C33 P1 C38 C43 39.3(8) . . . . ?
C33 P1 C38 C39 -148.1(7) . . . . ?
C33 P1 C27 C32 -161.1(8) . . . . ?
C33 P1 C27 C28 20.7(9) . . . . ?
C33 P1 C44 C49 70.2(8) . . . . ?
C33 P1 C44 C45 -104.5(8) . . . . ?
C33 C34 C35 C36 1.6(18) . . . . ?
C33 C023 C37 C36 3(2) . . . . ?
C39 C38 C43 C42 2.6(13) . . . . ?
C23 C21 C22 O11 -179.1(8) . . . . ?
C23 C21 C22 C24 0.2(14) . . . . ?
C42 C41 C40 C39 3.6(16) . . . . ?
C44 P1 C38 C43 -82.3(8) . . . . ?
C44 P1 C38 C39 90.3(7) . . . . ?
C44 P1 C27 C32 -41.2(9) . . . . ?
C44 P1 C27 C28 140.6(8) . . . . ?
C44 P1 C33 C34 165.2(8) . . . . ?
C44 P1 C33 C023 -19.3(10) . . . . ?
C44 C49 C48 C47 -2.1(15) . . . . ?
C44 C45 C46 C47 -6.2(19) . . . . ?
C58 C59 C60 C61 2.1(13) . . . . ?
C25 C26 C24 C22 4.1(13) . . . . ?
C34 C33 C023 C37 -1.1(17) . . . . ?
C34 C35 C36 C37 0.0(19) . . . . ?
C52 C53 C54 C55 2(2) . . . . ?
C35 C36 C37 C023 -2(2) . . . . ?
C28 C27 C32 C31 2.7(16) . . . . ?
C28 C29 C30 C31 1.1(17) . . . . ?
C49 C44 C45 C46 5.8(16) . . . . ?
C023 C33 C34 C35 -1.0(16) . . . . ?
C45 C44 C49 C48 -1.7(14) . . . . ?
C48 C47 C46 C45 2.5(19) . . . . ?
C30 C29 C28 C27 -0.5(14) . . . . ?
C55 C50 C51 C52 0.6(16) . . . . ?
C68A C69A C70A C71A 1(4) . . . . ?
C69A C68A C73A P3 179.6(18) . . . . ?
C69A C68A C73A C72A 1(3) . . . . ?
C69A C70A C71A C72A -2(4) . . . . ?
C70A C71A C72A C73A 3(4) . . . . ?
C71A C72A C73A P3 179(2) . . . . ?
C71A C72A C73A C68A -3(4) . . . . ?
C73A P3 C62B C63B -82(3) . . . . ?
C73A P3 C62B C67B 90(3) . . . . ?
C73A C68A C69A C70A 0(3) . . . . ?
C46 C47 C48 C49 1.7(16) . . . . ?
C62A P3 C68B C73B -109.7(18) . . . . ?
C62A P3 C68B C69B 77(2) . . . . ?
C62A C67A C66A C65A -3(4) . . . . ?
C67A C62A C63A C64A -1(3) . . . . ?
C67A C66A C65A C64A 2(4) . . . . ?
C66A C65A C64A C63A -1(3) . . . . ?
C65A C64A C63A C62A 1(3) . . . . ?
C63A C62A C67A C66A 2(3) . . . . ?
C72B C73B C68B P3 -178(2) . . . . ?
C72B C73B C68B C69B -4(4) . . . . ?
C72B C71B C70B C69B 1(5) . . . . ?
C68B C73B C72B C71B 2(4) . . . . ?
C68B C69B C70B C71B -3(4) . . . . ?
C70B C69B C68B P3 178(2) . . . . ?
C70B C69B C68B C73B 4(4) . . . . ?
C70B C71B C72B C73B -1(4) . . . . ?
C63B C64B C65B C66B 5(4) . . . . ?
C63B C62B C67B C66B 1(5) . . . . ?
C64B C63B C62B P3 170.1(18) . . . . ?
C64B C63B C62B C67B -2(4) . . . . ?
C64B C65B C66B C67B -6(6) . . . . ?
C62B P3 C73A C68A -19(2) . . . . ?
C62B P3 C73A C72A 160(2) . . . . ?
C62B C63B C64B C65B -1(4) . . . . ?
C62B C67B C66B C65B 3(6) . . . . ?

loop_
_smtbx_masks_void_nr
_smtbx_masks_void_average_x
_smtbx_masks_void_average_y
_smtbx_masks_void_average_z
_smtbx_masks_void_volume
_smtbx_masks_void_count_electrons
_smtbx_masks_void_content
1 0.014 0.254 0.178 46.8 14.9 '1.5 water'
2 -0.084 0.224 0.581 139.2 33.5 '2 methanol'
3 -0.014 0.746 0.678 46.8 14.1 '1.5 water'
4 0.084 0.776 0.081 139.2 31.6 '2 methanol'
5 0.224 0.916 0.419 139.2 33.5 '2 methanol'
6 0.246 0.514 0.928 46.8 13.5 '1.5 water'
7 0.254 0.014 0.822 46.8 14.0 '1.5 water'
8 0.276 0.416 0.331 139.2 33.1 '2 methanol'
9 0.416 0.276 0.669 139.2 34.4 '2 methanol'
10 0.584 0.724 0.169 139.2 34.0 '2 methanol'
11 0.486 0.754 0.572 46.8 12.9 '1.5 water'
12 0.514 0.246 0.072 46.8 13.5 '1.5 water'
13 0.724 0.584 0.831 139.2 31.9 '2 methanol'
14 0.746 -0.014 0.322 46.8 12.8 '1.5 water'
15 0.754 0.486 0.428 46.8 15.1 '1.5 water'
16 0.776 0.084 0.919 139.2 35.0 '2 methanol'
